data_2005454
loop_
_publ_author_name
'Linden, A.'
'K\"onig, G. M.'
'Wright, A. D.'

_publ_section_title
;
 Four Diterpene Isonitriles from the Sponge <i>Cymbastela hooperi</i>
;
_journal_issue 10
_journal_name_full 'Acta Crystallographica Section C'
_journal_page_first 2601
_journal_page_last 2607
_journal_paper_doi 10.1107/S010827019600515X
_journal_volume 52
_journal_year 1996
_chemical_formula_moiety 'C21 H31 N'
_chemical_formula_sum 'C21 H31 N'
_chemical_formula_weight 297.48
_chemical_melting_point 380.5(8)
_chemical_name_common ' (1R*,3S*,4R*,7S*,8S*,13R*)-7-isocyanoamphilecta-11,14-diene'
_chemical_name_systematic ?
_space_group_IT_number 18
_symmetry_cell_setting orthorhombic
_symmetry_space_group_name_Hall 'P 2 2ab'
_symmetry_space_group_name_H-M 'P 21 21 2'
_atom_type_scat_source
;
International Tables for Crystallography (1992, Vol. C, Tables 4.2.6.8 and
6.1.1.4)
;
_cell_angle_alpha 90
_cell_angle_beta 90
_cell_angle_gamma 90
_cell_formula_units_Z 12
_cell_length_a 20.380(6)
_cell_length_b 32.683(9)
_cell_length_c 8.370(7)
_cell_measurement_reflns_used 25
_cell_measurement_temperature 173(1)
_cell_measurement_theta_max 17.5
_cell_measurement_theta_min 11.0
_cell_volume 5575(5)
_computing_cell_refinement 'MSC/AFC Diffractometer Control Software'
_computing_data_collection
;MSC/AFC Diffractometer Control Software (Molecular Structure Corporation,
 1991)
;
_computing_data_reduction 'TEXSAN PROCESS (Molecular Structure Corporation, 1989)'
_computing_molecular_graphics 'ORTEPII (Johnson, 1976)'
_computing_publication_material 'TEXSAN FINISH'
_computing_structure_refinement 'TEXSAN LS'
_computing_structure_solution 'SHELXS86 direct methods (Sheldrick, 1990)'
_diffrn_ambient_temperature 173.0(10)
_diffrn_measurement_device 'Rigaku AFC-5R'
_diffrn_measurement_method \w
_diffrn_radiation_monochromator graphite
_diffrn_radiation_source 'Rigaku rotating anode generator'
_diffrn_radiation_type MoK\a
_diffrn_radiation_wavelength 0.71069
_diffrn_reflns_av_R_equivalents 0.028
_diffrn_reflns_limit_h_max 26
_diffrn_reflns_limit_h_min 0
_diffrn_reflns_limit_k_max 42
_diffrn_reflns_limit_k_min -1
_diffrn_reflns_limit_l_max 10
_diffrn_reflns_limit_l_min -1
_diffrn_reflns_number 8289
_diffrn_reflns_theta_max 27.5
_diffrn_reflns_theta_min 2.5
_diffrn_standards_decay_% 'not significant'
_diffrn_standards_interval_count 150
_diffrn_standards_number 3
_exptl_absorpt_coefficient_mu 0.0603
_exptl_absorpt_correction_type none
_exptl_crystal_colour colourless
_exptl_crystal_density_diffrn 1.063
_exptl_crystal_density_method 'not measured'
_exptl_crystal_description prism
_exptl_crystal_F_000 1968
_exptl_crystal_size_max 0.37
_exptl_crystal_size_mid 0.35
_exptl_crystal_size_min 0.25
_refine_diff_density_max 0.22
_refine_diff_density_min -0.22
_refine_ls_extinction_method none
_refine_ls_goodness_of_fit_obs 1.711
_refine_ls_hydrogen_treatment noref
_refine_ls_matrix_type full
_refine_ls_number_constraints 0
_refine_ls_number_parameters 595
_refine_ls_number_reflns 4453
_refine_ls_number_restraints 0
_refine_ls_R_factor_all 0.1569
_refine_ls_R_factor_obs 0.0573
_refine_ls_shift/esd_max 0.0003
_refine_ls_structure_factor_coef F
_refine_ls_weighting_details 'w = 1/[\s^2^(F~o~) + (0.005F~o~)^2^]'
_refine_ls_weighting_scheme calc
_refine_ls_wR_factor_all 0.0538
_refine_ls_wR_factor_obs 0.0459
_reflns_number_observed 4453
_reflns_number_total 8100
_reflns_observed_criterion I>2\s(I)
_cod_data_source_file ab1372.cif
_cod_data_source_block IV
_cod_depositor_comments
;
The following automatic conversions were performed:

'_chemical_melting_point' value '379.6-381.3' was changed to
'380.5(8)' - the average value was taken and precision was estimated.

Automatic conversion script
Id: cif_fix_values 1715 2011-07-08 13:25:40Z adriana 

The following automatic conversions were performed:

'_refine_ls_weighting_scheme' value 'w = 1/[\s^2^(F~o~) +
(0.005F~o~)^2^]' was changed to 'calc'. New tag
'_refine_ls_weighting_details' was created. The value of the new tag
was set to 'w = 1/[\s^2^(F~o~) + (0.005F~o~)^2^]'.

Automatic conversion script
Id: cif_fix_values 3143 2015-03-26 13:38:13Z robertas 
;
_cod_database_code 2005454

loop_
_symmetry_equiv_pos_as_xyz
x,y,z
-x,-y,z
1/2-x,1/2+y,-z
1/2+x,1/2-y,-z

loop_
_atom_site_aniso_label
_atom_site_aniso_U_11
_atom_site_aniso_U_22
_atom_site_aniso_U_33
_atom_site_aniso_U_12
_atom_site_aniso_U_13
_atom_site_aniso_U_23
_atom_site_aniso_type_symbol
N(1) 0.033(3) 0.043(3) 0.040(3) -0.005(2) -0.004(2) -0.007(3) N
C(1) 0.030(3) 0.027(2) 0.034(3) -0.003(2) -0.004(3) 0.004(3) C
C(2) 0.039(3) 0.031(3) 0.025(3) 0.005(2) -0.003(3) -0.005(3) C
C(3) 0.032(3) 0.032(3) 0.024(3) 0.004(2) 0.001(3) -0.002(2) C
C(4) 0.027(3) 0.030(3) 0.025(3) -0.001(2) 0.000(3) 0.003(3) C
C(5) 0.031(3) 0.048(3) 0.031(3) -0.002(3) 0.007(3) 0.001(3) C
C(6) 0.024(3) 0.049(3) 0.036(3) -0.002(3) -0.002(3) 0.004(3) C
C(7) 0.033(3) 0.038(3) 0.036(3) 0.000(3) -0.008(3) -0.005(3) C
C(8) 0.024(2) 0.031(3) 0.023(3) 0.002(2) 0.003(2) 0.000(2) C
C(9) 0.040(3) 0.051(3) 0.024(3) 0.001(3) -0.004(3) -0.011(3) C
C(10) 0.036(3) 0.067(4) 0.025(3) 0.002(3) 0.006(3) -0.002(3) C
C(11) 0.024(3) 0.037(3) 0.033(3) 0.001(2) 0.004(3) 0.001(3) C
C(12) 0.021(2) 0.025(3) 0.034(3) 0.002(2) -0.003(3) -0.002(3) C
C(13) 0.026(3) 0.027(3) 0.025(3) 0.003(2) 0.003(2) 0.000(2) C
C(14) 0.034(3) 0.025(2) 0.025(3) 0.000(2) 0.004(3) -0.001(2) C
C(15) 0.031(3) 0.031(3) 0.024(3) 0.003(2) 0.006(3) -0.005(2) C
C(16) 0.043(3) 0.045(3) 0.039(3) 0.010(3) -0.003(3) 0.002(3) C
C(17) 0.040(3) 0.047(3) 0.043(4) 0.001(3) -0.014(3) 0.003(3) C
C(18) 0.041(3) 0.047(3) 0.034(3) 0.001(3) -0.003(3) -0.008(3) C
C(19) 0.053(4) 0.035(3) 0.045(4) -0.008(3) -0.005(3) 0.001(3) C
C(20) 0.039(3) 0.057(3) 0.041(4) -0.002(3) 0.013(3) 0.005(3) C
C(21) 0.051(4) 0.057(4) 0.051(4) -0.009(3) -0.019(4) -0.009(4) C
N(2) 0.029(2) 0.041(3) 0.043(3) 0.001(2) -0.005(2) -0.003(3) N
C(31) 0.031(3) 0.031(3) 0.036(3) 0.007(2) -0.001(3) -0.002(3) C
C(32) 0.047(3) 0.028(3) 0.035(3) 0.003(3) 0.003(3) 0.007(3) C
C(33) 0.037(3) 0.035(3) 0.036(3) -0.001(3) 0.008(3) 0.007(3) C
C(34) 0.030(3) 0.028(2) 0.032(3) 0.006(2) 0.004(3) -0.002(3) C
C(35) 0.031(3) 0.045(3) 0.038(3) 0.002(3) 0.007(3) -0.005(3) C
C(36) 0.027(3) 0.039(3) 0.046(4) 0.006(3) 0.001(3) -0.008(3) C
C(37) 0.025(3) 0.032(3) 0.039(3) 0.005(2) -0.012(3) -0.009(3) C
C(38) 0.028(3) 0.031(3) 0.030(3) -0.003(2) -0.002(3) -0.003(3) C
C(39) 0.037(3) 0.066(4) 0.034(3) 0.000(3) -0.004(3) 0.015(3) C
C(40) 0.036(3) 0.086(5) 0.042(4) 0.004(3) 0.011(3) -0.003(4) C
C(41) 0.028(3) 0.057(4) 0.039(3) 0.007(3) -0.001(3) 0.004(3) C
C(42) 0.027(3) 0.030(3) 0.034(3) 0.000(2) -0.001(3) -0.005(3) C
C(43) 0.025(3) 0.030(3) 0.026(3) -0.001(2) -0.003(2) -0.006(2) C
C(44) 0.039(3) 0.035(3) 0.029(3) 0.009(3) -0.006(3) -0.001(3) C
C(45) 0.047(3) 0.032(3) 0.048(4) 0.001(3) -0.011(3) 0.004(3) C
C(46) 0.057(4) 0.050(3) 0.053(4) -0.004(3) -0.008(4) 0.001(4) C
C(47) 0.066(4) 0.057(4) 0.210(10) 0.012(4) -0.071(6) -0.042(6) C
C(48) 0.056(4) 0.054(4) 0.044(4) 0.005(3) 0.014(3) 0.009(3) C
C(49) 0.049(3) 0.028(3) 0.049(4) 0.006(3) -0.014(3) -0.001(3) C
C(50) 0.036(3) 0.094(5) 0.050(4) 0.017(3) 0.003(3) -0.003(4) C
C(51) 0.036(3) 0.049(4) 0.051(4) 0.005(3) -0.011(3) 0.001(3) C
N(3) 0.045(3) 0.030(2) 0.043(3) 0.003(2) 0.006(3) -0.011(2) N
C(61) 0.043(3) 0.024(2) 0.039(3) -0.007(2) 0.014(3) 0.000(3) C
C(62) 0.033(3) 0.047(3) 0.041(4) -0.004(3) 0.002(3) -0.008(3) C
C(63) 0.031(3) 0.040(3) 0.028(3) -0.001(3) 0.002(3) 0.003(3) C
C(64) 0.030(3) 0.032(3) 0.033(3) 0.005(2) 0.002(3) 0.003(3) C
C(65) 0.042(3) 0.040(3) 0.038(3) 0.008(3) -0.006(3) 0.008(3) C
C(66) 0.041(3) 0.028(3) 0.045(3) 0.003(3) 0.003(3) 0.005(3) C
C(67) 0.034(3) 0.027(3) 0.039(3) -0.001(2) 0.005(3) -0.007(3) C
C(68) 0.029(3) 0.027(3) 0.033(3) 0.004(2) 0.001(3) 0.000(3) C
C(69) 0.039(3) 0.037(3) 0.041(3) 0.008(3) -0.011(3) -0.008(3) C
C(70) 0.051(3) 0.038(3) 0.035(3) 0.012(3) 0.000(3) 0.007(3) C
C(71) 0.027(3) 0.026(3) 0.045(4) 0.006(2) 0.006(3) 0.001(3) C
C(72) 0.024(2) 0.024(2) 0.036(3) 0.002(2) 0.012(3) -0.004(3) C
C(73) 0.024(2) 0.028(3) 0.031(3) 0.000(2) 0.000(2) -0.001(3) C
C(74) 0.038(3) 0.040(3) 0.034(3) -0.009(3) 0.006(3) 0.001(3) C
C(75) 0.036(3) 0.041(3) 0.028(3) 0.007(3) -0.002(3) -0.005(3) C
C(76) 0.052(3) 0.058(4) 0.037(3) 0.016(3) 0.005(3) -0.005(3) C
C(77) 0.051(4) 0.041(3) 0.068(5) 0.010(3) 0.013(4) -0.008(3) C
C(78) 0.050(3) 0.060(4) 0.055(4) 0.008(3) -0.010(4) 0.000(4) C
C(79) 0.042(3) 0.038(3) 0.054(4) -0.008(3) 0.007(3) -0.011(3) C
C(80) 0.047(3) 0.038(3) 0.056(4) 0.000(3) 0.006(3) 0.004(3) C
C(81) 0.066(4) 0.041(4) 0.055(4) 0.004(3) 0.001(4) -0.007(3) C

loop_
_atom_site_label
_atom_site_occupancy
_atom_site_fract_x
_atom_site_fract_y
_atom_site_fract_z
_atom_site_U_iso_or_equiv
_atom_site_thermal_displace_type
_atom_site_calc_flag
_atom_site_calc_attached_atom
_atom_site_type_symbol
N(1) 1 0.7181(2) 0.7975(1) 1.1098(6) 0.039(2) Uani d ? N
C(1) 1 0.4993(2) 0.7226(1) 0.6683(6) 0.030(2) Uani d ? C
C(2) 1 0.5512(2) 0.7015(1) 0.5635(6) 0.032(2) Uani d ? C
C(3) 1 0.6114(2) 0.7288(1) 0.5328(6) 0.029(2) Uani d ? C
C(4) 1 0.6418(2) 0.7398(1) 0.6935(6) 0.027(2) Uani d ? C
C(5) 1 0.7030(2) 0.7669(2) 0.6762(6) 0.036(2) Uani d ? C
C(6) 1 0.7342(2) 0.7773(2) 0.8362(7) 0.037(2) Uani d ? C
C(7) 1 0.6857(2) 0.7963(2) 0.9535(7) 0.036(2) Uani d ? C
C(8) 1 0.6249(2) 0.7684(1) 0.9700(6) 0.026(2) Uani d ? C
C(9) 1 0.5740(2) 0.7829(2) 1.0902(6) 0.038(2) Uani d ? C
C(10) 1 0.5227(2) 0.7497(2) 1.1171(6) 0.043(2) Uani d ? C
C(11) 1 0.4973(2) 0.7317(2) 0.9640(6) 0.032(2) Uani d ? C
C(12) 1 0.5274(2) 0.7373(1) 0.8237(6) 0.027(2) Uani d ? C
C(13) 1 0.5922(2) 0.7607(1) 0.8081(6) 0.026(2) Uani d ? C
C(14) 1 0.4654(2) 0.7579(1) 0.5806(6) 0.028(2) Uani d ? C
C(15) 1 0.4124(2) 0.7545(1) 0.4901(6) 0.029(2) Uani d ? C
C(16) 1 0.3817(2) 0.7912(2) 0.4125(7) 0.042(2) Uani d ? C
C(17) 1 0.3780(2) 0.7150(2) 0.4580(7) 0.044(2) Uani d ? C
C(18) 1 0.6601(2) 0.7065(2) 0.4225(7) 0.041(2) Uani d ? C
C(19) 1 0.6694(3) 0.8411(2) 0.9106(7) 0.044(2) Uani d ? C
C(20) 1 0.4343(3) 0.7079(2) 0.9850(7) 0.045(2) Uani d ? C
C(21) 1 0.7452(3) 0.7972(2) 1.2302(7) 0.053(2) Uani d ? C
N(2) 1 0.7831(2) 0.6504(1) 0.9135(6) 0.038(2) Uani d ? N
C(31) 1 0.9973(2) 0.5663(1) 1.3461(6) 0.033(2) Uani d ? C
C(32) 1 0.9445(2) 0.5467(1) 1.4510(6) 0.037(2) Uani d ? C
C(33) 1 0.8853(2) 0.5741(1) 1.4819(6) 0.036(2) Uani d ? C
C(34) 1 0.8559(2) 0.5880(1) 1.3227(6) 0.030(2) Uani d ? C
C(35) 1 0.7984(2) 0.6175(2) 1.3450(7) 0.038(2) Uani d ? C
C(36) 1 0.7670(2) 0.6296(2) 1.1858(7) 0.037(2) Uani d ? C
C(37) 1 0.8165(2) 0.6477(1) 1.0679(6) 0.032(2) Uani d ? C
C(38) 1 0.8744(2) 0.6176(1) 1.0478(6) 0.030(2) Uani d ? C
C(39) 1 0.9262(2) 0.6311(2) 0.9281(7) 0.046(2) Uani d ? C
C(40) 1 0.9736(2) 0.5959(2) 0.8977(7) 0.054(2) Uani d ? C
C(41) 1 0.9976(3) 0.5761(2) 1.0492(6) 0.041(2) Uani d ? C
C(42) 1 0.9692(2) 0.5821(1) 1.1901(6) 0.030(2) Uani d ? C
C(43) 1 0.9062(2) 0.6079(1) 1.2109(6) 0.027(2) Uani d ? C
C(44) 1 1.0323(2) 0.6003(1) 1.4325(6) 0.034(2) Uani d ? C
C(45) 1 1.0932(3) 0.6007(2) 1.4894(7) 0.042(2) Uani d ? C
C(46) 1 1.1206(3) 0.6366(2) 1.5800(7) 0.054(2) Uani d ? C
C(47) 1 1.1403(3) 0.5660(2) 1.474(1) 0.110(4) Uani d ? C
C(48) 1 0.8355(2) 0.5522(2) 1.5893(7) 0.052(2) Uani d ? C
C(49) 1 0.8369(2) 0.6914(1) 1.1153(7) 0.042(2) Uani d ? C
C(50) 1 1.0579(3) 0.5499(2) 1.0229(7) 0.060(2) Uani d ? C
C(51) 1 0.7569(3) 0.6506(2) 0.7923(7) 0.045(2) Uani d ? C
N(3) 1 0.6481(2) 0.3949(1) 0.3957(6) 0.040(2) Uani d ? N
C(61) 1 0.6476(2) 0.5508(1) 0.8370(6) 0.035(2) Uani d ? C
C(62) 1 0.7012(2) 0.5325(2) 0.9435(7) 0.040(2) Uani d ? C
C(63) 1 0.6954(2) 0.4865(1) 0.9708(6) 0.033(2) Uani d ? C
C(64) 1 0.6945(2) 0.4646(1) 0.8098(6) 0.032(2) Uani d ? C
C(65) 1 0.6871(2) 0.4184(2) 0.8281(7) 0.040(2) Uani d ? C
C(66) 1 0.6864(2) 0.3963(1) 0.6665(7) 0.038(2) Uani d ? C
C(67) 1 0.6350(2) 0.4126(1) 0.5534(7) 0.033(2) Uani d ? C
C(68) 1 0.6429(2) 0.4596(1) 0.5363(6) 0.030(2) Uani d ? C
C(69) 1 0.5946(2) 0.4791(2) 0.4196(7) 0.039(2) Uani d ? C
C(70) 1 0.6142(3) 0.5237(2) 0.3909(7) 0.041(2) Uani d ? C
C(71) 1 0.6285(2) 0.5465(1) 0.5414(7) 0.033(2) Uani d ? C
C(72) 1 0.6398(2) 0.5272(1) 0.6799(6) 0.028(2) Uani d ? C
C(73) 1 0.6397(2) 0.4808(1) 0.7000(6) 0.028(2) Uani d ? C
C(74) 1 0.5823(2) 0.5537(2) 0.9248(6) 0.037(2) Uani d ? C
C(75) 1 0.5563(2) 0.5861(2) 0.9931(6) 0.035(2) Uani d ? C
C(76) 1 0.4913(3) 0.5837(2) 1.0771(6) 0.049(2) Uani d ? C
C(77) 1 0.5864(3) 0.6279(2) 0.9953(7) 0.053(2) Uani d ? C
C(78) 1 0.7505(3) 0.4722(2) 1.0825(7) 0.055(2) Uani d ? C
C(79) 1 0.5641(2) 0.3995(1) 0.6019(7) 0.045(2) Uani d ? C
C(80) 1 0.6261(2) 0.5924(2) 0.5223(7) 0.047(2) Uani d ? C
C(81) 1 0.6608(3) 0.3805(2) 0.2745(8) 0.054(2) Uani d ? C
H(1) 1 0.467 0.703 0.693 0.036 Uiso calc C(1) H
H(3) 1 0.597 0.753 0.482 0.035 Uiso calc C(3) H
H(4) 1 0.655 0.715 0.743 0.033 Uiso calc C(4) H
H(8) 1 0.640 0.743 1.007 0.031 Uiso calc C(8) H
H(13) 1 0.582 0.787 0.764 0.031 Uiso calc C(13) H
H(14) 1 0.484 0.784 0.592 0.034 Uiso calc C(14) H
H(21) 1 0.565 0.677 0.616 0.038 Uiso calc C(2) H
H(22) 1 0.532 0.695 0.464 0.038 Uiso calc C(2) H
H(51) 1 0.691 0.792 0.625 0.044 Uiso calc C(5) H
H(52) 1 0.734 0.753 0.613 0.044 Uiso calc C(5) H
H(61) 1 0.769 0.796 0.819 0.044 Uiso calc C(6) H
H(62) 1 0.751 0.753 0.882 0.044 Uiso calc C(7) H
H(91) 1 0.553 0.807 1.051 0.046 Uiso calc C(9) H
H(92) 1 0.595 0.789 1.189 0.046 Uiso calc C(9) H
H(101) 1 0.487 0.761 1.174 0.051 Uiso calc C(10) H
H(102) 1 0.542 0.728 1.179 0.051 Uiso calc C(10) H
H(161) 1 0.401 0.815 0.454 0.051 Uiso calc C(16) H
H(162) 1 0.389 0.790 0.300 0.051 Uiso calc C(16) H
H(163) 1 0.336 0.791 0.434 0.051 Uiso calc C(16) H
H(171) 1 0.370 0.712 0.347 0.052 Uiso calc C(17) H
H(172) 1 0.404 0.693 0.494 0.052 Uiso calc C(17) H
H(173) 1 0.337 0.715 0.513 0.052 Uiso calc C(17) H
H(181) 1 0.677 0.683 0.476 0.049 Uiso calc C(18) H
H(182) 1 0.638 0.698 0.328 0.049 Uiso calc C(18) H
H(183) 1 0.695 0.725 0.395 0.049 Uiso calc C(18) H
H(191) 1 0.708 0.857 0.916 0.053 Uiso calc C(19) H
H(192) 1 0.638 0.851 0.984 0.053 Uiso calc C(19) H
H(193) 1 0.652 0.842 0.805 0.053 Uiso calc C(19) H
H(201) 1 0.402 0.725 1.029 0.055 Uiso calc C(20) H
H(202) 1 0.442 0.685 1.055 0.055 Uiso calc C(20) H
H(203) 1 0.420 0.698 0.884 0.055 Uiso calc C(20) H
H(31) 1 1.029 0.546 1.321 0.039 Uiso calc C(31) H
H(33) 1 0.900 0.598 1.537 0.043 Uiso calc C(33) H
H(34) 1 0.839 0.564 1.270 0.036 Uiso calc C(34) H
H(38) 1 0.856 0.593 1.009 0.036 Uiso calc C(38) H
H(43) 1 0.919 0.633 1.258 0.032 Uiso calc C(43) H
H(44) 1 1.008 0.625 1.448 0.041 Uiso calc C(44) H
H(321) 1 0.964 0.540 1.551 0.044 Uiso calc C(32) H
H(322) 1 0.930 0.522 1.400 0.044 Uiso calc C(32) H
H(351) 1 0.766 0.605 1.410 0.046 Uiso calc C(35) H
H(352) 1 0.814 0.642 1.397 0.046 Uiso calc C(35) H
H(361) 1 0.734 0.649 1.206 0.045 Uiso calc C(36) H
H(362) 1 0.748 0.606 1.139 0.045 Uiso calc C(36) H
H(391) 1 0.950 0.654 0.970 0.055 Uiso calc C(39) H
H(392) 1 0.906 0.639 0.831 0.055 Uiso calc C(39) H
H(401) 1 1.010 0.606 0.841 0.065 Uiso calc C(40) H
H(402) 1 0.952 0.576 0.835 0.065 Uiso calc C(40) H
H(461) 1 1.089 0.658 1.583 0.064 Uiso calc C(46) H
H(462) 1 1.131 0.628 1.686 0.064 Uiso calc C(46) H
H(463) 1 1.159 0.646 1.528 0.064 Uiso calc C(46) H
H(471) 1 1.128 0.545 1.544 0.132 Uiso calc C(47) H
H(472) 1 1.140 0.556 1.367 0.132 Uiso calc C(47) H
H(473) 1 1.183 0.575 1.500 0.132 Uiso calc C(47) H
H(481) 1 0.820 0.528 1.537 0.062 Uiso calc C(48) H
H(482) 1 0.856 0.545 1.687 0.062 Uiso calc C(48) H
H(483) 1 0.800 0.570 1.610 0.062 Uiso calc C(48) H
H(491) 1 0.864 0.703 1.035 0.050 Uiso calc C(49) H
H(492) 1 0.860 0.691 1.214 0.050 Uiso calc C(49) H
H(493) 1 0.799 0.708 1.127 0.050 Uiso calc C(49) H
H(501) 1 1.094 0.562 1.077 0.072 Uiso calc C(50) H
H(502) 1 1.050 0.523 1.064 0.072 Uiso calc C(50) H
H(503) 1 1.067 0.548 0.912 0.072 Uiso calc C(50) H
H(63) 1 0.655 0.481 1.022 0.040 Uiso calc C(63) H
H(64) 1 0.735 0.470 0.759 0.038 Uiso calc C(64) H
H(68) 1 0.686 0.464 0.495 0.035 Uiso calc C(68) H
H(73) 1 0.599 0.474 0.748 0.033 Uiso calc C(73) H
H(74) 1 0.557 0.529 0.931 0.045 Uiso calc C(74) H
H(611) 1 0.661 0.578 0.811 0.042 Uiso calc C(61) H
H(621) 1 0.742 0.538 0.895 0.048 Uiso calc C(62) H
H(622) 1 0.699 0.546 1.044 0.048 Uiso calc C(62) H
H(651) 1 0.647 0.413 0.882 0.048 Uiso calc C(65) H
H(652) 1 0.723 0.408 0.890 0.048 Uiso calc C(65 H
H(661) 1 0.678 0.368 0.685 0.045 Uiso calc C(66) H
H(662) 1 0.728 0.399 0.618 0.045 Uiso calc C(66) H
H(691) 1 0.552 0.478 0.463 0.047 Uiso calc C(69) H
H(692) 1 0.595 0.465 0.321 0.047 Uiso calc C(69) H
H(701) 1 0.652 0.524 0.326 0.049 Uiso calc C(70) H
H(702) 1 0.579 0.537 0.337 0.049 Uiso calc C(70) H
H(761) 1 0.491 0.602 1.166 0.059 Uiso calc C(76) H
H(762) 1 0.457 0.591 1.005 0.059 Uiso calc C(76) H
H(763) 1 0.484 0.556 1.113 0.059 Uiso calc C(76) H
H(771) 1 0.624 0.628 0.927 0.064 Uiso calc C(77) H
H(772) 1 0.555 0.647 0.959 0.064 Uiso calc C(77) H
H(773) 1 0.600 0.634 1.101 0.064 Uiso calc C(77) H
H(781) 1 0.754 0.491 1.170 0.066 Uiso calc C(78) H
H(782) 1 0.740 0.446 1.122 0.066 Uiso calc C(78) H
H(783) 1 0.791 0.471 1.025 0.066 Uiso calc C(78) H
H(791) 1 0.533 0.412 0.531 0.054 Uiso calc C(79) H
H(792) 1 0.560 0.371 0.596 0.054 Uiso calc C(79) H
H(793) 1 0.555 0.408 0.708 0.054 Uiso calc C(79) H
H(801) 1 0.651 0.605 0.605 0.056 Uiso calc C(80) H
H(802) 1 0.582 0.601 0.528 0.056 Uiso calc C(80) H
H(803) 1 0.644 0.600 0.422 0.056 Uiso calc C(80) H

loop_
_atom_type_symbol
_atom_type_description
_atom_type_scat_dispersion_real
_atom_type_scat_dispersion_imag
C C 0.0033 0.0016
H H 0.0000 0.0000
N N 0.0061 0.0033

loop_
_geom_angle_atom_site_label_1
_geom_angle_atom_site_label_2
_geom_angle_atom_site_label_3
_geom_angle
C(7) N(1) C(21) 177.1(6)
C(2) C(1) C(12) 112.1(4)
C(2) C(1) C(14) 112.0(4)
C(12) C(1) C(14) 110.4(4)
C(1) C(2) C(3) 112.6(4)
C(2) C(3) C(4) 108.3(4)
C(2) C(3) C(18) 110.0(4)
C(4) C(3) C(18) 112.2(4)
C(3) C(4) C(5) 112.5(4)
C(3) C(4) C(13) 112.6(4)
C(5) C(4) C(13) 109.4(4)
C(4) C(5) C(6) 112.7(4)
C(5) C(6) C(7) 112.7(4)
N(1) C(7) C(6) 107.1(4)
N(1) C(7) C(8) 107.3(4)
N(1) C(7) C(19) 106.1(4)
C(6) C(7) C(8) 109.7(4)
C(6) C(7) C(19) 112.1(5)
C(8) C(7) C(19) 114.1(4)
C(7) C(8) C(9) 115.0(4)
C(7) C(8) C(13) 111.5(4)
C(9) C(8) C(13) 109.9(4)
C(8) C(9) C(10) 110.1(4)
C(9) C(10) C(11) 112.9(4)
C(10) C(11) C(12) 122.5(4)
C(10) C(11) C(20) 113.2(4)
C(12) C(11) C(20) 124.2(5)
C(1) C(12) C(11) 122.9(4)
C(1) C(12) C(13) 114.5(4)
C(11) C(12) C(13) 122.6(5)
C(4) C(13) C(8) 109.7(4)
C(4) C(13) C(12) 113.3(4)
C(8) C(13) C(12) 112.4(4)
C(1) C(14) C(15) 125.6(4)
C(14) C(15) C(16) 121.5(4)
C(14) C(15) C(17) 123.8(4)
C(16) C(15) C(17) 114.7(4)
C(37) N(2) C(51) 176.9(6)
C(32) C(31) C(42) 111.8(4)
C(32) C(31) C(44) 111.6(4)
C(42) C(31) C(44) 110.0(4)
C(31) C(32) C(33) 114.0(4)
C(32) C(33) C(34) 109.6(4)
C(32) C(33) C(48) 110.4(4)
C(34) C(33) C(48) 112.9(4)
C(33) C(34) C(35) 112.4(4)
C(33) C(34) C(43) 113.2(4)
C(35) C(34) C(43) 108.5(4)
C(34) C(35) C(36) 112.2(4)
C(35) C(36) C(37) 112.7(4)
N(2) C(37) C(36) 106.6(4)
N(2) C(37) C(38) 107.3(4)
N(2) C(37) C(49) 107.3(4)
C(36) C(37) C(38) 109.2(4)
C(36) C(37) C(49) 111.7(4)
C(38) C(37) C(49) 114.3(4)
C(37) C(38) C(39) 114.7(4)
C(37) C(38) C(43) 110.7(4)
C(39) C(38) C(43) 110.5(4)
C(38) C(39) C(40) 109.4(4)
C(39) C(40) C(41) 112.9(5)
C(40) C(41) C(42) 122.9(5)
C(40) C(41) C(50) 112.7(5)
C(42) C(41) C(50) 124.4(5)
C(31) C(42) C(41) 123.4(4)
C(31) C(42) C(43) 113.7(4)
C(41) C(42) C(43) 122.8(5)
C(34) C(43) C(38) 110.2(4)
C(34) C(43) C(42) 113.0(4)
C(38) C(43) C(42) 111.1(4)
C(31) C(44) C(45) 128.4(5)
C(44) C(45) C(46) 122.2(5)
C(44) C(45) C(47) 124.2(5)
C(46) C(45) C(47) 113.6(5)
C(67) N(3) C(81) 177.2(6)
C(62) C(61) C(72) 112.2(4)
C(62) C(61) C(74) 111.5(4)
C(72) C(61) C(74) 110.7(4)
C(61) C(62) C(63) 114.7(4)
C(62) C(63) C(64) 109.4(4)
C(62) C(63) C(78) 109.6(4)
C(64) C(63) C(78) 113.8(4)
C(63) C(64) C(65) 112.2(4)
C(63) C(64) C(73) 112.0(4)
C(65) C(64) C(73) 109.2(4)
C(64) C(65) C(66) 112.3(4)
C(65) C(66) C(67) 113.2(4)
N(3) C(67) C(66) 107.4(4)
N(3) C(67) C(68) 106.8(4)
N(3) C(67) C(79) 107.2(4)
C(66) C(67) C(68) 109.6(4)
C(66) C(67) C(79) 112.5(4)
C(68) C(67) C(79) 113.1(4)
C(67) C(68) C(69) 114.0(4)
C(67) C(68) C(73) 111.2(4)
C(69) C(68) C(73) 110.7(4)
C(68) C(69) C(70) 109.3(4)
C(69) C(70) C(71) 113.2(5)
C(70) C(71) C(72) 122.0(4)
C(70) C(71) C(80) 113.6(5)
C(72) C(71) C(80) 124.4(5)
C(61) C(72) C(71) 121.6(4)
C(61) C(72) C(73) 113.9(4)
C(71) C(72) C(73) 124.2(5)
C(64) C(73) C(68) 110.2(4)
C(64) C(73) C(72) 114.0(4)
C(68) C(73) C(72) 110.6(4)
C(61) C(74) C(75) 127.7(4)
C(74) C(75) C(76) 121.1(5)
C(74) C(75) C(77) 125.0(5)
C(76) C(75) C(77) 113.9(4)
C(2) C(1) H(1) 107.4
C(12) C(1) H(1) 107.4
C(14) C(1) H(1) 107.4
C(1) C(2) H(21) 108.7
C(1) C(2) H(22) 108.7
C(3) C(2) H(21) 108.7
C(3) C(2) H(22) 108.7
H(21) C(2) H(22) 109.5
C(2) C(3) H(3) 108.7
C(4) C(3) H(3) 108.7
C(18) C(3) H(3) 108.7
C(3) C(4) H(4) 107.3
C(5) C(4) H(4) 107.3
C(13) C(4) H(4) 107.3
C(4) C(5) H(51) 108.7
C(4) C(5) H(52) 108.7
C(6) C(5) H(51) 108.7
C(6) C(5) H(52) 108.7
H(51) C(5) H(52) 109.5
C(5) C(6) H(61) 108.7
C(5) C(6) H(62) 108.7
C(7) C(6) H(61) 108.6
C(7) C(6) H(62) 108.6
H(61) C(6) H(62) 109.5
C(7) C(8) H(8) 106.7
C(9) C(8) H(8) 106.7
C(13) C(8) H(8) 106.7
C(8) C(9) H(91) 109.3
C(8) C(9) H(92) 109.3
C(10) C(9) H(91) 109.3
C(10) C(9) H(92) 109.3
H(91) C(9) H(92) 109.5
C(9) C(10) H(101) 108.6
C(9) C(10) H(102) 108.6
C(11) C(10) H(101) 108.6
C(11) C(10) H(102) 108.6
H(101) C(10) H(102) 109.5
C(4) C(13) H(13) 107.0
C(8) C(13) H(13) 107.0
C(12) C(13) H(13) 107.0
C(1) C(14) H(14) 117.2
C(15) C(14) H(14) 117.2
C(15) C(16) H(161) 109.5
C(15) C(16) H(162) 109.5
C(15) C(16) H(163) 109.5
H(161) C(16) H(162) 109.5
H(161) C(16) H(163) 109.5
H(162) C(16) H(163) 109.5
C(15) C(17) H(171) 109.5
C(15) C(17) H(172) 109.5
C(15) C(17) H(173) 109.5
H(171) C(17) H(172) 109.5
H(171) C(17) H(173) 109.5
H(172) C(17) H(173) 109.5
C(3) C(18) H(181) 109.5
C(3) C(18) H(182) 109.5
C(3) C(18) H(183) 109.5
H(181) C(18) H(182) 109.5
H(181) C(18) H(183) 109.5
H(182) C(18) H(183) 109.5
C(7) C(19) H(191) 109.5
C(7) C(19) H(192) 109.5
C(7) C(19) H(193) 109.5
H(191) C(19) H(192) 109.5
H(191) C(19) H(193) 109.5
H(192) C(19) H(193) 109.5
C(11) C(20) H(201) 109.5
C(11) C(20) H(202) 109.5
C(11) C(20) H(203) 109.5
H(201) C(20) H(202) 109.5
H(201) C(20) H(203) 109.5
H(202) C(20) H(203) 109.5
C(32) C(31) H(31) 107.7
C(42) C(31) H(31) 107.8
C(44) C(31) H(31) 107.7
C(31) C(32) H(321) 108.3
C(31) C(32) H(322) 108.3
C(33) C(32) H(321) 108.3
C(33) C(32) H(322) 108.3
H(321) C(32) H(322) 109.5
C(32) C(33) H(33) 107.9
C(34) C(33) H(33) 107.9
C(48) C(33) H(33) 107.9
C(33) C(34) H(34) 107.5
C(35) C(34) H(34) 107.5
C(43) C(34) H(34) 107.5
C(34) C(35) H(351) 108.8
C(34) C(35) H(352) 108.8
C(36) C(35) H(351) 108.8
C(36) C(35) H(352) 108.8
H(351) C(35) H(352) 109.5
C(35) C(36) H(361) 108.7
C(35) C(36) H(362) 108.7
C(37) C(36) H(361) 108.7
C(37) C(36) H(362) 108.7
H(361) C(36) H(362) 109.5
C(37) C(38) H(38) 106.8
C(39) C(38) H(38) 106.8
C(43) C(38) H(38) 106.8
C(38) C(39) H(391) 109.5
C(38) C(39) H(392) 109.5
C(40) C(39) H(391) 109.5
C(40) C(39) H(392) 109.5
H(391) C(39) H(392) 109.5
C(39) C(40) H(401) 108.6
C(39) C(40) H(402) 108.6
C(41) C(40) H(401) 108.6
C(41) C(40) H(402) 108.6
H(401) C(40) H(402) 109.5
C(34) C(43) H(43) 107.4
C(38) C(43) H(43) 107.4
C(42) C(43) H(43) 107.4
C(31) C(44) H(44) 115.8
C(45) C(44) H(44) 115.8
C(45) C(46) H(461) 109.5
C(45) C(46) H(462) 109.5
C(45) C(46) H(463) 109.5
H(461) C(46) H(462) 109.5
H(461) C(46) H(463) 109.5
H(462) C(46) H(463) 109.5
C(45) C(47) H(471) 109.4
C(45) C(47) H(472) 109.5
C(45) C(47) H(473) 109.5
H(471) C(47) H(472) 109.5
H(471) C(47) H(473) 109.4
H(472) C(47) H(473) 109.5
C(33) C(48) H(481) 109.5
C(33) C(48) H(482) 109.5
C(33) C(48) H(483) 109.5
H(481) C(48) H(482) 109.5
H(481) C(48) H(483) 109.5
H(482) C(48) H(483) 109.5
C(37) C(49) H(491) 109.5
C(37) C(49) H(492) 109.5
C(37) C(49) H(493) 109.5
H(491) C(49) H(492) 109.5
H(491) C(49) H(493) 109.5
H(492) C(49) H(493) 109.5
C(41) C(50) H(501) 109.5
C(41) C(50) H(502) 109.5
C(41) C(50) H(503) 109.5
H(501) C(50) H(502) 109.5
H(501) C(50) H(503) 109.5
H(502) C(50) H(503) 109.5
C(62) C(61) H(611) 107.4
C(72) C(61) H(611) 107.4
C(74) C(61) H(611) 107.4
C(61) C(62) H(621) 108.2
C(61) C(62) H(622) 108.2
C(63) C(62) H(621) 108.2
C(63) C(62) H(622) 108.2
H(621) C(62) H(622) 109.5
C(62) C(63) H(63) 107.9
C(64) C(63) H(63) 107.9
C(78) C(63) H(63) 107.9
C(63) C(64) H(64) 107.8
C(65) C(64) H(64) 107.8
C(73) C(64) H(64) 107.8
C(64) C(65) H(651) 108.8
C(64) C(65) H(652) 108.8
C(66) C(65) H(651) 108.8
C(66) C(65) H(652) 108.8
H(651) C(65) H(652) 109.5
C(65) C(66) H(661) 108.5
C(65) C(66) H(662) 108.5
C(67) C(66) H(661) 108.5
C(67) C(66) H(662) 108.5
H(661) C(66) H(662) 109.5
C(67) C(68) H(68) 106.9
C(69) C(68) H(68) 106.9
C(73) C(68) H(68) 106.9
C(68) C(69) H(691) 109.5
C(68) C(69) H(692) 109.5
C(70) C(69) H(691) 109.5
C(70) C(69) H(692) 109.5
H(691) C(69) H(692) 109.5
C(69) C(70) H(701) 108.5
C(69) C(70) H(702) 108.5
C(71) C(70) H(701) 108.5
C(71) C(70) H(702) 108.5
H(701) C(70) H(702) 109.5
C(64) C(73) H(73) 107.3
C(68) C(73) H(73) 107.3
C(72) C(73) H(73) 107.3
C(61) C(74) H(74) 116.2
C(75) C(74) H(74) 116.2
C(75) C(76) H(761) 109.5
C(75) C(76) H(762) 109.5
C(75) C(76) H(763) 109.5
H(761) C(76) H(762) 109.5
H(761) C(76) H(763) 109.5
H(762) C(76) H(763) 109.5
C(75) C(77) H(771) 109.5
C(75) C(77) H(772) 109.5
C(75) C(77) H(773) 109.5
H(771) C(77) H(772) 109.5
H(771) C(77) H(773) 109.5
H(772) C(77) H(773) 109.5
C(63) C(78) H(781) 109.5
C(63) C(78) H(782) 109.5
C(63) C(78) H(783) 109.5
H(781) C(78) H(782) 109.5
H(781) C(78) H(783) 109.5
H(782) C(78) H(783) 109.5
C(67) C(79) H(791) 109.5
C(67) C(79) H(792) 109.5
C(67) C(79) H(793) 109.5
H(791) C(79) H(792) 109.5
H(791) C(79) H(793) 109.5
H(792) C(79) H(793) 109.5
C(71) C(80) H(801) 109.5
C(71) C(80) H(802) 109.5
C(71) C(80) H(803) 109.5
H(801) C(80) H(802) 109.5
H(801) C(80) H(803) 109.5
H(802) C(80) H(803) 109.5

loop_
_geom_bond_atom_site_label_1
_geom_bond_atom_site_label_2
_geom_bond_distance
N(1) C(7) 1.466(7)
N(1) C(21) 1.150(6)
C(1) C(2) 1.537(6)
C(1) C(12) 1.499(6)
C(1) C(14) 1.530(6)
C(2) C(3) 1.537(6)
C(3) C(4) 1.524(6)
C(3) C(18) 1.538(6)
C(4) C(5) 1.537(6)
C(4) C(13) 1.552(6)
C(5) C(6) 1.521(7)
C(6) C(7) 1.526(7)
C(7) C(8) 1.544(6)
C(7) C(19) 1.544(6)
C(8) C(9) 1.521(6)
C(8) C(13) 1.531(6)
C(9) C(10) 1.523(7)
C(10) C(11) 1.502(7)
C(11) C(12) 1.337(6)
C(11) C(20) 1.511(6)
C(12) C(13) 1.532(6)
C(14) C(15) 1.324(6)
C(15) C(16) 1.501(6)
C(15) C(17) 1.496(6)
N(2) C(37) 1.464(7)
N(2) C(51) 1.146(6)
C(31) C(32) 1.530(6)
C(31) C(42) 1.515(7)
C(31) C(44) 1.507(6)
C(32) C(33) 1.524(6)
C(33) C(34) 1.530(7)
C(33) C(48) 1.534(6)
C(34) C(35) 1.530(6)
C(34) C(43) 1.534(6)
C(35) C(36) 1.530(7)
C(36) C(37) 1.530(7)
C(37) C(38) 1.546(6)
C(37) C(49) 1.539(6)
C(38) C(39) 1.521(7)
C(38) C(43) 1.544(6)
C(39) C(40) 1.522(7)
C(40) C(41) 1.506(7)
C(41) C(42) 1.329(7)
C(41) C(50) 1.516(7)
C(42) C(43) 1.547(6)
C(44) C(45) 1.329(6)
C(45) C(46) 1.505(7)
C(45) C(47) 1.492(7)
N(3) C(67) 1.466(7)
N(3) C(81) 1.148(7)
C(61) C(62) 1.531(7)
C(61) C(72) 1.532(7)
C(61) C(74) 1.524(6)
C(62) C(63) 1.525(6)
C(63) C(64) 1.526(7)
C(63) C(78) 1.534(7)
C(64) C(65) 1.527(6)
C(64) C(73) 1.541(6)
C(65) C(66) 1.534(7)
C(66) C(67) 1.509(7)
C(67) C(68) 1.550(6)
C(67) C(79) 1.562(6)
C(68) C(69) 1.526(6)
C(68) C(73) 1.538(6)
C(69) C(70) 1.532(6)
C(70) C(71) 1.492(7)
C(71) C(72) 1.340(7)
C(71) C(80) 1.509(6)
C(72) C(73) 1.526(6)
C(74) C(75) 1.316(6)
C(75) C(76) 1.501(6)
C(75) C(77) 1.496(6)
C(1) H(1) 0.950
C(2) H(21) 0.950
C(2) H(22) 0.950
C(3) H(3) 0.950
C(4) H(4) 0.950
C(5) H(51) 0.950
C(5) H(52) 0.950
C(6) H(61) 0.950
C(6) H(62) 0.950
C(8) H(8) 0.950
C(9) H(91) 0.950
C(9) H(92) 0.950
C(10) H(101) 0.950
C(10) H(102) 0.950
C(13) H(13) 0.950
C(14) H(14) 0.950
C(16) H(161) 0.950
C(16) H(162) 0.950
C(16) H(163) 0.950
C(17) H(171) 0.950
C(17) H(172) 0.950
C(17) H(173) 0.950
C(18) H(181) 0.950
C(18) H(182) 0.950
C(18) H(183) 0.950
C(19) H(191) 0.950
C(19) H(192) 0.950
C(19) H(193) 0.950
C(20) H(201) 0.950
C(20) H(202) 0.950
C(20) H(203) 0.950
C(31) H(31) 0.950
C(32) H(321) 0.950
C(32) H(322) 0.950
C(33) H(33) 0.950
C(34) H(34) 0.950
C(35) H(351) 0.950
C(35) H(352) 0.950
C(36) H(361) 0.950
C(36) H(362) 0.950
C(38) H(38) 0.950
C(39) H(391) 0.950
C(39) H(392) 0.950
C(40) H(401) 0.950
C(40) H(402) 0.950
C(43) H(43) 0.950
C(44) H(44) 0.950
C(46) H(461) 0.950
C(46) H(462) 0.950
C(46) H(463) 0.950
C(47) H(471) 0.951
C(47) H(472) 0.949
C(47) H(473) 0.950
C(48) H(481) 0.950
C(48) H(482) 0.950
C(48) H(483) 0.950
C(49) H(491) 0.950
C(49) H(492) 0.950
C(49) H(493) 0.950
C(50) H(501) 0.950
C(50) H(502) 0.950
C(50) H(503) 0.950
C(61) H(611) 0.950
C(62) H(621) 0.950
C(62) H(622) 0.950
C(63) H(63) 0.950
C(64) H(64) 0.950
C(65) H(651) 0.950
C(65) H(652) 0.950
C(66) H(661) 0.950
C(66) H(662) 0.950
C(68) H(68) 0.950
C(69) H(691) 0.950
C(69) H(692) 0.950
C(70) H(701) 0.950
C(70) H(702) 0.950
C(73) H(73) 0.950
C(74) H(74) 0.950
C(76) H(761) 0.950
C(76) H(762) 0.950
C(76) H(763) 0.950
C(77) H(771) 0.950
C(77) H(772) 0.950
C(77) H(773) 0.950
C(78) H(781) 0.950
C(78) H(782) 0.950
C(78) H(783) 0.950
C(79) H(791) 0.950
C(79) H(792) 0.950
C(79) H(793) 0.950
C(80) H(801) 0.950
C(80) H(802) 0.950
C(80) H(803) 0.950

loop_
_geom_contact_atom_site_label_1
_geom_contact_atom_site_label_2
_geom_contact_distance
_geom_contact_site_symmetry_2
_geom_contact_publ_flag
C(11) H(772) 3.00 1_555 no
C(18) H(361) 3.00 1_554 no
C(21) H(173) 2.88 4_567 no
C(21) H(661) 2.89 3_657 no
C(81) H(782) 2.97 1_554 no
H(4) C(51) 2.98 1_555 no
H(31) H(322) 2.48 2_765 no
H(61) H(171) 2.50 4_566 no
H(91) H(391) 2.48 4_467 no
H(92) H(461) 2.59 4_468 no
H(101) H(162) 2.45 1_556 no
H(162) H(392) 2.60 4_466 no
H(172) H(792) 2.35 2_665 no
H(351) H(803) 2.49 1_556 no
H(362) H(622) 2.34 1_555 no
H(402) H(482) 2.53 1_554 no
H(473) H(662) 2.22 2_766 no
H(692) H(763) 2.48 2_664 no

loop_
_geom_torsion_atom_site_label_1
_geom_torsion_atom_site_label_2
_geom_torsion_atom_site_label_3
_geom_torsion_atom_site_label_4
_geom_torsion
N(1) C(7) C(6) C(5) 169.4(4)
N(1) C(7) C(8) C(9) 61.2(5)
N(1) C(7) C(8) C(13) -172.9(4)
C(1) C(2) C(3) C(4) 59.1(5)
C(1) C(2) C(3) C(18) -178.0(4)
C(1) C(12) C(11) C(10) -174.3(5)
C(1) C(12) C(11) C(20) 3.9(8)
C(1) C(12) C(13) C(4) -44.9(5)
C(1) C(12) C(13) C(8) -169.9(4)
C(1) C(14) C(15) C(16) 178.3(4)
C(1) C(14) C(15) C(17) -0.9(8)
C(2) C(1) C(12) C(11) -135.0(5)
C(2) C(1) C(12) C(13) 47.1(5)
C(2) C(1) C(14) C(15) 88.4(6)
C(2) C(3) C(4) C(5) 179.7(4)
C(2) C(3) C(4) C(13) -56.1(5)
C(3) C(2) C(1) C(12) -55.1(5)
C(3) C(2) C(1) C(14) 69.6(5)
C(3) C(4) C(5) C(6) -179.0(4)
C(3) C(4) C(13) C(8) 176.5(4)
C(3) C(4) C(13) C(12) 50.0(5)
C(4) C(5) C(6) C(7) -53.9(6)
C(4) C(13) C(8) C(7) 59.8(5)
C(4) C(13) C(8) C(9) -171.5(4)
C(4) C(13) C(12) C(11) 137.2(5)
C(5) C(4) C(3) C(18) 58.0(5)
C(5) C(4) C(13) C(8) -57.6(5)
C(5) C(4) C(13) C(12) 175.9(4)
C(5) C(6) C(7) C(8) 53.3(6)
C(5) C(6) C(7) C(19) -74.6(5)
C(6) C(5) C(4) C(13) 55.0(5)
C(6) C(7) N(1) C(21) -21(11)
C(6) C(7) C(8) C(9) 177.2(4)
C(6) C(7) C(8) C(13) -56.9(5)
C(7) C(8) C(9) C(10) -170.3(4)
C(7) C(8) C(13) C(12) -173.3(4)
C(8) C(7) N(1) C(21) 97(11)
C(8) C(9) C(10) C(11) -47.3(6)
C(8) C(13) C(12) C(11) 12.2(6)
C(9) C(8) C(7) C(19) -56.1(6)
C(9) C(8) C(13) C(12) -44.6(5)
C(9) C(10) C(11) C(12) 14.6(7)
C(9) C(10) C(11) C(20) -163.8(4)
C(10) C(9) C(8) C(13) 62.9(5)
C(10) C(11) C(12) C(13) 3.4(8)
C(11) C(12) C(1) C(14) 99.4(5)
C(12) C(1) C(14) C(15) -145.9(5)
C(13) C(4) C(3) C(18) -177.8(4)
C(13) C(8) C(7) C(19) 69.8(5)
C(13) C(12) C(1) C(14) -78.5(5)
C(13) C(12) C(11) C(20) -178.4(4)
C(19) C(7) N(1) C(21) -141(11)
N(2) C(37) C(36) C(35) 169.3(4)
N(2) C(37) C(38) C(39) 62.6(5)
N(2) C(37) C(38) C(43) -171.6(4)
C(31) C(32) C(33) C(34) 55.7(5)
C(31) C(32) C(33) C(48) -179.3(4)
C(31) C(42) C(41) C(40) -172.8(5)
C(31) C(42) C(41) C(50) 5.8(9)
C(31) C(42) C(43) C(34) -47.0(5)
C(31) C(42) C(43) C(38) -171.5(4)
C(31) C(44) C(45) C(46) -177.3(5)
C(31) C(44) C(45) C(47) 2.0(10)
C(32) C(31) C(42) C(41) -135.3(5)
C(32) C(31) C(42) C(43) 48.0(5)
C(32) C(31) C(44) C(45) 108.1(6)
C(32) C(33) C(34) C(35) -176.9(4)
C(32) C(33) C(34) C(43) -53.5(5)
C(33) C(32) C(31) C(42) -53.7(6)
C(33) C(32) C(31) C(44) 70.0(5)
C(33) C(34) C(35) C(36) -177.2(4)
C(33) C(34) C(43) C(38) 175.0(4)
C(33) C(34) C(43) C(42) 50.0(5)
C(34) C(35) C(36) C(37) -55.4(6)
C(34) C(43) C(38) C(37) 60.8(5)
C(34) C(43) C(38) C(39) -171.1(4)
C(34) C(43) C(42) C(41) 136.3(5)
C(35) C(34) C(33) C(48) 59.5(5)
C(35) C(34) C(43) C(38) -59.5(5)
C(35) C(34) C(43) C(42) 175.5(4)
C(35) C(36) C(37) C(38) 53.8(5)
C(35) C(36) C(37) C(49) -73.7(5)
C(36) C(35) C(34) C(43) 56.8(5)
C(36) C(37) N(2) C(51) -68(10)
C(36) C(37) C(38) C(39) 177.7(4)
C(36) C(37) C(38) C(43) -56.4(5)
C(37) C(38) C(39) C(40) -170.1(4)
C(37) C(38) C(43) C(42) -173.1(4)
C(38) C(37) N(2) C(51) 49(10)
C(38) C(39) C(40) C(41) -47.8(6)
C(38) C(43) C(42) C(41) 11.8(7)
C(39) C(38) C(37) C(49) -56.3(6)
C(39) C(38) C(43) C(42) -45.0(5)
C(39) C(40) C(41) C(42) 14.8(8)
C(39) C(40) C(41) C(50) -163.9(4)
C(40) C(39) C(38) C(43) 63.9(5)
C(40) C(41) C(42) C(43) 3.6(8)
C(41) C(42) C(31) C(44) 100.2(6)
C(42) C(31) C(44) C(45) -127.2(6)
C(43) C(34) C(33) C(48) -177.1(4)
C(43) C(38) C(37) C(49) 69.5(6)
C(43) C(42) C(31) C(44) -76.5(5)
C(43) C(42) C(41) C(50) -177.8(4)
C(49) C(37) N(2) C(51) 173(10)
N(3) C(67) C(66) C(65) 168.8(4)
N(3) C(67) C(68) C(69) 62.0(5)
N(3) C(67) C(68) C(73) -172.1(4)
C(61) C(62) C(63) C(64) 56.1(6)
C(61) C(62) C(63) C(78) -178.4(4)
C(61) C(72) C(71) C(70) -173.8(4)
C(61) C(72) C(71) C(80) 3.5(8)
C(61) C(72) C(73) C(64) -46.1(6)
C(61) C(72) C(73) C(68) -170.8(4)
C(61) C(74) C(75) C(76) -179.2(5)
C(61) C(74) C(75) C(77) 1.1(9)
C(62) C(61) C(72) C(71) -140.9(5)
C(62) C(61) C(72) C(73) 44.4(6)
C(62) C(61) C(74) C(75) 99.8(6)
C(62) C(63) C(64) C(65) -178.6(4)
C(62) C(63) C(64) C(73) -55.4(5)
C(63) C(62) C(61) C(72) -50.7(6)
C(63) C(62) C(61) C(74) 74.1(5)
C(63) C(64) C(65) C(66) -179.9(4)
C(63) C(64) C(73) C(68) 177.0(4)
C(63) C(64) C(73) C(72) 52.0(6)
C(64) C(65) C(66) C(67) -54.5(6)
C(64) C(73) C(68) C(67) 59.4(5)
C(64) C(73) C(68) C(69) -172.8(4)
C(64) C(73) C(72) C(71) 139.4(5)
C(65) C(64) C(63) C(78) 58.4(6)
C(65) C(64) C(73) C(68) -58.1(5)
C(65) C(64) C(73) C(72) 176.9(4)
C(65) C(66) C(67) C(68) 53.2(6)
C(65) C(66) C(67) C(79) -73.5(5)
C(66) C(65) C(64) C(73) 55.4(6)
C(66) C(67) N(3) C(81) -10(12)
C(66) C(67) C(68) C(69) 178.0(4)
C(66) C(67) C(68) C(73) -56.0(5)
C(67) C(68) C(69) C(70) -170.5(4)
C(67) C(68) C(73) C(72) -173.7(4)
C(68) C(67) N(3) C(81) 107(11)
C(68) C(69) C(70) C(71) -47.4(6)
C(68) C(73) C(72) C(71) 14.6(7)
C(69) C(68) C(67) C(79) -55.6(6)
C(69) C(68) C(73) C(72) -45.9(5)
C(69) C(70) C(71) C(72) 16.5(7)
C(69) C(70) C(71) C(80) -161.1(4)
C(70) C(69) C(68) C(73) 63.3(5)
C(70) C(71) C(72) C(73) 0.3(8)
C(71) C(72) C(61) C(74) 93.9(5)
C(72) C(61) C(74) C(75) -134.6(5)
C(73) C(64) C(63) C(78) -178.4(4)
C(73) C(68) C(67) C(79) 70.3(6)
C(73) C(72) C(61) C(74) -80.8(5)
C(73) C(72) C(71) C(80) 177.6(4)
C(79) C(67) N(3) C(81) -132(11)

loop_
_cod_related_entry_id
_cod_related_entry_database
_cod_related_entry_code
1 ChemSpider 8669664
